data_7235864
loop_
_publ_author_name
'Chen, Zhijie'
'Adil, Karim'
'Weseli\'nski, \/Lukasz J.'
'Belmabkhout, Youssef'
'Eddaoudi, Mohamed'

_publ_section_title
;
 A supermolecular building layer approach for gas separation and storage
 applications: the eea and rtl MOF platforms for CO2 capture and
 hydrocarbon separation
;
_journal_issue 12
_journal_name_full 'Journal of Materials Chemistry A'
_journal_page_first 6276
_journal_paper_doi 10.1039/C4TA07115H
_journal_volume 3
_journal_year 2015
_chemical_formula_moiety 'C12 H7 Cu N3 O4'
_chemical_formula_sum 'C12 H7 Cu N3 O4'
_chemical_formula_weight 320.75
_space_group_IT_number 14
_space_group_name_Hall '-P 2yn'
_space_group_name_H-M_alt 'P 1 21/n 1'
_symmetry_cell_setting monoclinic
_symmetry_space_group_name_Hall '-P 2yn'
_symmetry_space_group_name_H-M 'P 1 21/n 1'
_atom_sites_solution_hydrogens constr
_atom_sites_solution_primary direct
_atom_sites_solution_secondary difmap
_audit_creation_method SHELXL-97
_audit_update_record
;
2014-11-26 deposited with the CCDC.
2015-02-20 downloaded from the CCDC.
;
_cell_angle_alpha 90.00
_cell_angle_beta 115.371(2)
_cell_angle_gamma 90.00
_cell_formula_units_Z 4
_cell_length_a 12.5990(7)
_cell_length_b 11.8519(7)
_cell_length_c 14.5940(8)
_cell_measurement_reflns_used 659
_cell_measurement_temperature 150(2)
_cell_measurement_theta_max 23
_cell_measurement_theta_min 4
_cell_volume 1969.0(2)
_computing_cell_refinement 'SAINT-Plus (Bruker, 2007)'
_computing_data_collection 'APEX2 (Bruker, 2007)'
_computing_data_reduction 'SAINT-Plus (Bruker, 2007)'
_computing_molecular_graphics 'DIAMOND (Brandenburg, 2009)'
_computing_publication_material 'SHELXTL (Sheldrick, 2008)'
_computing_structure_refinement 'SHELXTL (Sheldrick, 2008)'
_computing_structure_solution 'SHELXTL (Sheldrick, 2008)'
_diffrn_ambient_temperature 150(2)
_diffrn_measured_fraction_theta_full 0.994
_diffrn_measured_fraction_theta_max 0.994
_diffrn_measurement_device_type ' BRUKER ApexII X8'
_diffrn_measurement_method '\w scans'
_diffrn_radiation_monochromator mirror
_diffrn_radiation_source 'ImuS microsource'
_diffrn_radiation_type CuK\a
_diffrn_radiation_wavelength 1.54178
_diffrn_reflns_av_R_equivalents 0.0392
_diffrn_reflns_av_sigmaI/netI 0.0217
_diffrn_reflns_limit_h_max 14
_diffrn_reflns_limit_h_min -14
_diffrn_reflns_limit_k_max 13
_diffrn_reflns_limit_k_min -13
_diffrn_reflns_limit_l_max 15
_diffrn_reflns_limit_l_min -16
_diffrn_reflns_number 24370
_diffrn_reflns_theta_full 62.43
_diffrn_reflns_theta_max 62.43
_diffrn_reflns_theta_min 5.02
_exptl_absorpt_coefficient_mu 1.684
_exptl_absorpt_correction_T_max 0.7527
_exptl_absorpt_correction_T_min 0.6275
_exptl_absorpt_correction_type multi-scan
_exptl_absorpt_process_details
;
(SADABS; Sheldrick, 1996)
;
_exptl_crystal_density_diffrn 1.082
_exptl_crystal_density_method 'not measured'
_exptl_crystal_description fragment
_exptl_crystal_F_000 644
_exptl_crystal_size_max 0.06
_exptl_crystal_size_mid 0.03
_exptl_crystal_size_min 0.02
_platon_squeeze_details
; 
 Refinement of F^2^ against ALL reflections.  The weighted R-factor wR and 
 goodness of fit S are based on F^2^, conventional R-factors R are based 
 on F, with F set to zero for negative F^2^. The threshold expression of 
 F^2^ > 2sigma(F^2^) is used only for calculating R-factors(gt) etc. and is 
 not relevant to the choice of reflections for refinement.  R-factors based 
 on F^2^ are statistically about twice as large as those based on F, and R- 
 factors based on ALL data will be even larger. 
;
_refine_diff_density_max 0.602
_refine_diff_density_min -0.627
_refine_diff_density_rms 0.099
_refine_ls_extinction_method none
_refine_ls_goodness_of_fit_ref 1.185
_refine_ls_hydrogen_treatment constr
_refine_ls_matrix_type full
_refine_ls_number_parameters 181
_refine_ls_number_reflns 3115
_refine_ls_number_restraints 0
_refine_ls_restrained_S_all 1.185
_refine_ls_R_factor_all 0.0541
_refine_ls_R_factor_gt 0.0529
_refine_ls_shift/su_max 0.000
_refine_ls_shift/su_mean 0.000
_refine_ls_structure_factor_coef Fsqd
_refine_ls_weighting_details 'calc w=1/[\s^2^(Fo^2^)+(0.0408P)^2^+7.9879P] where P=(Fo^2^+2Fc^2^)/3'
_refine_ls_weighting_scheme calc
_refine_ls_wR_factor_gt 0.1363
_refine_ls_wR_factor_ref 0.1369
_reflns_number_gt 2989
_reflns_number_total 3115
_reflns_threshold_expression >2sigma(I)
_cod_data_source_file c4ta07115h2.cif
_cod_data_source_block rtl-MOF-4_Prof.Eddaoudi_KAUST
_cod_depositor_comments
;
The following automatic conversions were performed:

data item '_symmetry_cell_setting' value ' monoclinic ' was changed
to 'monoclinic' in accordance with the
/home/saulius/struct/COD-crude-data/automatic-downloads/DataCite-retrospective/RSC/depositions/lib/dictionaries/cif_core.dic
dictionary named 'cif_core.dic' version 2.4.2 last updated on
2011-04-26.

Automatic conversion script
Id: cif_fix_values 6909 2019-04-08 15:41:33Z antanas 
;
_cod_original_cell_volume 1969.03(19)
_cod_original_sg_symbol_Hall ' -P 2yn '
_cod_original_sg_symbol_H-M '  p 1 21/n 1 '
_cod_database_code 7235864

loop_
_symmetry_equiv_pos_as_xyz
'x, y, z'
'-x+1/2, y+1/2, -z+1/2'
'-x, -y, -z'
'x-1/2, -y-1/2, z-1/2'

loop_
_atom_site_label
_atom_site_type_symbol
_atom_site_fract_x
_atom_site_fract_y
_atom_site_fract_z
_atom_site_U_iso_or_equiv
_atom_site_adp_type
_atom_site_occupancy
_atom_site_symmetry_multiplicity
_atom_site_calc_flag
_atom_site_refinement_flags
Cu1 Cu 0.54705(4) 0.07056(4) -0.04209(4) 0.01257(19) Uani 1 1 d .
O1 O 0.5173(3) -0.0480(2) -0.1439(2) 0.0250(6) Uani 1 1 d .
O2 O 0.6906(2) -0.0111(2) 0.0443(2) 0.0253(7) Uani 1 1 d .
O3 O 0.5677(3) 0.1656(2) 0.0738(2) 0.0260(7) Uani 1 1 d .
O4 O 0.3869(2) 0.1302(2) -0.1184(2) 0.0240(6) Uani 1 1 d .
C1 C 0.6968(3) -0.0911(3) 0.1033(3) 0.0157(8) Uani 1 1 d .
C2 C 0.8153(3) -0.1435(3) 0.1580(3) 0.0172(8) Uani 1 1 d .
C3 C 0.6634(3) 0.2758(3) 0.2662(3) 0.0215(9) Uani 1 1 d .
H3 H 0.7218 0.2574 0.2458 0.026 Uiso 1 1 calc R
C4 C 0.5556(3) 0.2240(3) 0.2220(3) 0.0203(8) Uani 1 1 d .
C5 C 0.5334(3) 0.1391(3) 0.1398(3) 0.0177(8) Uani 1 1 d .
C6 C 0.4664(3) 0.2514(4) 0.2501(3) 0.0218(9) Uani 1 1 d .
H6 H 0.3946 0.2142 0.2206 0.026 Uiso 1 1 calc R
C7 C 0.4850(3) 0.3346(4) 0.3225(3) 0.0234(9) Uani 1 1 d .
C8 C 0.9050(3) -0.1142(3) 0.1313(3) 0.0214(9) Uani 1 1 d .
H8 H 0.8915 -0.0596 0.0818 0.026 Uiso 1 1 calc R
N1 N 0.8956(3) 0.1239(3) -0.1529(3) 0.0284(8) Uani 1 1 d .
H1 H 0.8932 0.0520 -0.1464 0.034 Uiso 1 1 calc R
C9 C 0.8118(3) 0.1854(4) -0.1380(3) 0.0202(8) Uani 1 1 d .
C10 C 0.8035(4) 0.3018(4) -0.1362(3) 0.0264(9) Uani 1 1 d .
H10 H 0.8570 0.3450 -0.1493 0.032 Uiso 1 1 calc R
N2 N 0.7221(3) 0.3546(3) -0.1163(3) 0.0293(8) Uani 1 1 d .
C11 C 0.6466(4) 0.2904(3) -0.0993(3) 0.0253(9) Uani 1 1 d .
H11 H 0.5886 0.3269 -0.0871 0.030 Uiso 1 1 calc R
N3 N 0.6463(3) 0.1768(3) -0.0982(2) 0.0173(7) Uani 1 1 d .
C12 C 0.7291(3) 0.1257(3) -0.1169(3) 0.0172(8) Uani 1 1 d .
H12 H 0.7321 0.0473 -0.1158 0.021 Uiso 1 1 calc R

loop_
_atom_site_aniso_label
_atom_site_aniso_U_11
_atom_site_aniso_U_22
_atom_site_aniso_U_33
_atom_site_aniso_U_23
_atom_site_aniso_U_13
_atom_site_aniso_U_12
Cu1 0.0073(3) 0.0168(3) 0.0121(3) -0.0002(2) 0.0027(2) 0.0003(2)
O1 0.0280(15) 0.0279(16) 0.0228(15) -0.0061(12) 0.0143(13) -0.0084(13)
O2 0.0128(13) 0.0318(16) 0.0308(16) 0.0144(13) 0.0089(12) 0.0053(12)
O3 0.0287(16) 0.0293(16) 0.0240(15) -0.0094(12) 0.0151(13) -0.0112(13)
O4 0.0141(13) 0.0308(16) 0.0295(16) 0.0117(13) 0.0115(12) 0.0035(12)
C1 0.0128(18) 0.0190(19) 0.0127(18) 0.0015(15) 0.0029(15) 0.0018(15)
C2 0.0078(17) 0.024(2) 0.0162(19) 0.0050(16) 0.0016(15) 0.0054(15)
C3 0.0159(19) 0.028(2) 0.020(2) -0.0068(17) 0.0075(16) -0.0010(17)
C4 0.0166(19) 0.025(2) 0.019(2) -0.0055(17) 0.0074(16) -0.0014(16)
C5 0.0075(17) 0.027(2) 0.0170(19) -0.0064(16) 0.0042(15) -0.0028(15)
C6 0.0130(18) 0.033(2) 0.020(2) -0.0100(17) 0.0070(16) -0.0058(16)
C7 0.0132(19) 0.032(2) 0.028(2) -0.0078(18) 0.0115(17) -0.0017(17)
C8 0.018(2) 0.025(2) 0.021(2) 0.0101(17) 0.0079(17) 0.0075(17)
N1 0.0183(17) 0.031(2) 0.043(2) 0.0154(17) 0.0197(17) 0.0056(15)
C9 0.0090(17) 0.032(2) 0.0136(18) 0.0054(16) -0.0008(15) 0.0020(16)
C10 0.022(2) 0.031(2) 0.028(2) -0.0021(19) 0.0130(18) -0.0105(18)
N2 0.035(2) 0.0233(19) 0.036(2) -0.0011(16) 0.0219(18) -0.0043(16)
C11 0.033(2) 0.019(2) 0.032(2) 0.0010(18) 0.022(2) -0.0003(18)
N3 0.0145(15) 0.0190(17) 0.0187(16) 0.0025(13) 0.0073(13) 0.0029(13)
C12 0.0145(18) 0.0190(19) 0.0173(19) 0.0051(15) 0.0060(16) 0.0014(15)

loop_
_atom_type_symbol
_atom_type_description
_atom_type_scat_dispersion_real
_atom_type_scat_dispersion_imag
_atom_type_scat_source
C C 0.0181 0.0091 'International Tables Vol C Tables 4.2.6.8 and 6.1.1.4'
N N 0.0311 0.0180 'International Tables Vol C Tables 4.2.6.8 and 6.1.1.4'
O O 0.0492 0.0322 'International Tables Vol C Tables 4.2.6.8 and 6.1.1.4'
Cu Cu -1.9646 0.5888 'International Tables Vol C Tables 4.2.6.8 and 6.1.1.4'
H H 0.0000 0.0000 'International Tables Vol C Tables 4.2.6.8 and 6.1.1.4'

loop_
_geom_angle_atom_site_label_1
_geom_angle_atom_site_label_2
_geom_angle_atom_site_label_3
_geom_angle
_geom_angle_site_symmetry_1
_geom_angle_site_symmetry_3
O3 Cu1 O2 89.08(13) . .
O3 Cu1 O1 168.50(12) . .
O2 Cu1 O1 87.56(13) . .
O3 Cu1 O4 90.38(13) . .
O2 Cu1 O4 168.33(11) . .
O1 Cu1 O4 90.69(13) . .
O3 Cu1 N3 96.17(12) . .
O2 Cu1 N3 90.42(11) . .
O1 Cu1 N3 94.85(12) . .
O4 Cu1 N3 101.24(11) . .
O3 Cu1 Cu1 83.23(8) . 3_655
O2 Cu1 Cu1 82.09(8) . 3_655
O1 Cu1 Cu1 85.41(8) . 3_655
O4 Cu1 Cu1 86.27(8) . 3_655
N3 Cu1 Cu1 172.49(9) . 3_655
C5 O1 Cu1 120.7(2) 3_655 .
C1 O2 Cu1 125.5(2) . .
C5 O3 Cu1 124.0(3) . .
C1 O4 Cu1 120.2(2) 3_655 .
O4 C1 O2 125.9(3) 3_655 .
O4 C1 C2 118.4(3) 3_655 .
O2 C1 C2 115.7(3) . .
C8 C2 C3 119.3(3) . 2_645
C8 C2 C1 119.5(3) . .
C3 C2 C1 121.1(3) 2_645 .
C4 C3 C2 119.6(4) . 2_655
C3 C4 C6 121.2(4) . .
C3 C4 C5 118.9(3) . .
C6 C4 C5 119.8(3) . .
O3 C5 O1 126.6(4) . 3_655
O3 C5 C4 116.1(3) . .
O1 C5 C4 117.3(3) 3_655 .
C7 C6 C4 119.8(4) . .
C6 C7 C8 119.0(4) . 2_655
C6 C7 N1 123.3(4) . 4_566
C8 C7 N1 117.6(4) 2_655 4_566
C2 C8 C7 121.0(4) . 2_645
C9 N1 C7 127.4(4) . 4_665
N1 C9 C10 127.0(4) . .
N1 C9 C12 117.5(4) . .
C10 C9 C12 115.4(4) . .
N2 C10 C9 122.9(4) . .
C11 N2 C10 116.8(4) . .
N2 C11 N3 125.8(4) . .
C12 N3 C11 116.4(3) . .
C12 N3 Cu1 116.3(3) . .
C11 N3 Cu1 126.3(3) . .
N3 C12 C9 122.6(4) . .

loop_
_geom_bond_atom_site_label_1
_geom_bond_atom_site_label_2
_geom_bond_distance
_geom_bond_site_symmetry_2
Cu1 O3 1.954(3) .
Cu1 O2 1.960(3) .
Cu1 O1 1.961(3) .
Cu1 O4 1.971(3) .
Cu1 N3 2.167(3) .
Cu1 Cu1 2.6382(10) 3_655
O1 C5 1.268(5) 3_655
O2 C1 1.260(5) .
O3 C5 1.253(5) .
O4 C1 1.255(5) 3_655
C1 O4 1.255(5) 3_655
C1 C2 1.493(5) .
C2 C8 1.389(5) .
C2 C3 1.399(5) 2_645
C3 C4 1.374(6) .
C3 C2 1.399(5) 2_655
C4 C6 1.390(5) .
C4 C5 1.497(5) .
C5 O1 1.268(5) 3_655
C6 C7 1.390(6) .
C7 C8 1.394(6) 2_655
C7 N1 1.409(5) 4_566
C8 C7 1.394(6) 2_645
N1 C9 1.374(5) .
N1 C7 1.409(5) 4_665
C9 C10 1.384(6) .
C9 C12 1.399(5) .
C10 N2 1.335(6) .
N2 C11 1.322(5) .
C11 N3 1.346(5) .
N3 C12 1.332(5) .

loop_
_platon_squeeze_void_nr
_platon_squeeze_void_average_x
_platon_squeeze_void_average_y
_platon_squeeze_void_average_z
_platon_squeeze_void_volume
_platon_squeeze_void_count_electrons
_platon_squeeze_void_content
1 0.001 0.024 0.466 969 294 ' '
